data_2102433
loop_
_publ_author_name
'Marsh, Richard E.'

_publ_section_title
;
 Space group <i>Cc</i>: an update
;
_journal_issue 2
_journal_name_full 'Acta Crystallographica Section B'
_journal_page_first 252
_journal_page_last 253
_journal_paper_doi 10.1107/S0108768104003878
_journal_volume 60
_journal_year 2004
_chemical_formula_moiety 'C22 H32 Cl2 Zr'
_chemical_formula_sum 'C22 H32 Cl2 Zr'
_space_group_crystal_system monoclinic
_space_group_IT_number 15
_symmetry_space_group_name_H-M 'C 1 2/c 1'
_audit_creation_method CRYM
_cell_angle_alpha 90
_cell_angle_beta 94.83
_cell_angle_gamma 90
_cell_formula_units_Z 4
_cell_length_a 13.3090
_cell_length_b 9.5910
_cell_length_c 16.4490
_cell_volume 2092.203
_cod_data_source_file bk0142.cif
_cod_data_source_block TUPHER
_cod_depositor_comments
;
 Adding the _cell_formula_units_Z data item.

 Antanas Vaitkus,
 2017-08-05

  Added moiety chemical formula from Marsh (2004) paper.
  The summary chemical formula is calculated from moiety formula using
  AdHocParser
  (svn://www.crystallography.net/cod-tools/trunk/Formulae/AdHocParser.yp,
  revision 1441.)

  Andrius Merkys
  2013-11-11
;
_cod_original_sg_symbol_H-M C2/c
_cod_database_code 2102433

loop_
_atom_site_label
_atom_site_type_symbol
_atom_site_fract_x
_atom_site_fract_y
_atom_site_fract_z
Zr1 Zr 0.50000 0.02850 0.25000
Cl1 Cl 0.38080 0.19400 0.30070
C1 C 0.45345 -0.19200 0.17200
C2 C 0.36150 -0.12400 0.18640
C3 C 0.35650 0.00200 0.14400
C4 C 0.44100 0.01350 0.10525
C5 C 0.50565 -0.09700 0.12235
C6 C 0.49100 -0.33350 0.20070
C7 C 0.59050 -0.36500 0.16350
C8 C 0.40850 -0.44550 0.17350
C9 C 0.39600 -0.48750 0.08220
C10 C 0.35300 -0.36800 0.02700
C11 C 0.31900 -0.60950 0.07550
